data_4121462
loop_
_publ_author_name
'Furukawa, Hiroyasu'
'G\'andara, Felipe'
'Zhang, Yue-Biao'
'Jiang, Juncong'
'Queen, Wendy L.'
'Hudson, Matthew R.'
'Yaghi, Omar M.'

_publ_section_title
;
 Water adsorption in porous metal-organic frameworks and related
 materials.
;
_journal_issue 11
_journal_name_full 'Journal of the American Chemical Society'
_journal_page_first 4369
_journal_page_last 4381
_journal_paper_doi 10.1021/ja500330a
_journal_volume 136
_journal_year 2014
_chemical_formula_sum 'C4 H2.04 D1.01 O5.78 Zr'
_chemical_formula_weight 235.79
_chemical_name_systematic ' ?'
_space_group_IT_number 201
_symmetry_cell_setting cubic
_symmetry_space_group_name_Hall '-P 2ab 2bc 3'
_symmetry_space_group_name_H-M 'P n -3 :2'
_audit_creation_date 2013-10-02T18:29
_audit_creation_method 'from EXP file using GSAS2CIF'
_audit_update_record ' 2013-10-02T18:29  Initial CIF as created by GSAS2CIF'
_cell_angle_alpha 90.0
_cell_angle_beta 90.0
_cell_angle_gamma 90.0
_cell_formula_units_Z 24
_cell_length_a 17.8736(5)
_cell_length_b 17.8736
_cell_length_c 17.8736
_cell_volume 5710.00(16)
_computing_structure_refinement GSAS
_diffrn_radiation_probe neutron
_diffrn_radiation_wavelength 2.078
_exptl_absorpt_correction_T_max 1.00000
_exptl_absorpt_correction_T_min 1.00000
_exptl_absorpt_process_details
;   GSAS Absorption/surface roughness correction: function number 0
 No correction is applied.
;
_pd_block_id 2013-10-02T18:29|D2O_LOADED_FREED_REM|wq|bt1
_pd_calc_method 'Rietveld Refinement'
_pd_instr_location ' ?'
_pd_meas_2theta_range_inc 0.05
_pd_meas_2theta_range_max 166.25
_pd_meas_2theta_range_min 1.5
_pd_meas_number_of_points 3296
_pd_phase_name 'from Z:/Users/wendyqueen/Desktop/research/Molecular Foundry/Projec'
_pd_proc_2theta_range_inc 0.05
_pd_proc_2theta_range_max 166.2798
_pd_proc_2theta_range_min 1.5298
_pd_proc_info_datetime 2013-10-02T18:29:19
_pd_proc_info_excluded_regions ' ?'
_pd_proc_ls_background_function
;   GSAS Background function number 1 with 12 terms.
 Shifted Chebyshev function of 1st kind
      1:    1849.38     2:   -713.749     3:    171.497     4:   -33.5340    
      5:    88.3239     6:   -74.6059     7:    62.6351     8:   -47.4093    
      9:    38.3582    10:   -22.2944    11:    4.94718    12:    5.85258    
;
_pd_proc_ls_peak_cutoff 0.00050
_pd_proc_ls_profile_function
;
 CW Profile function number 3 with  19 terms
 Pseudovoigt profile coefficients as parameterized in
 P. Thompson, D.E. Cox & J.B. Hastings (1987). J. Appl. Cryst.,20,79-83.
 Asymmetry correction of L.W. Finger, D.E. Cox & A. P. Jephcoat (1994).
 J. Appl. Cryst.,27,892-900.
 Peak tails are ignored  where the intensity is below 0.0005 times the peak
   Aniso. broadening axis   0.0   0.0   1.0
;
_pd_proc_ls_prof_R_factor 0.0182
_pd_proc_ls_prof_wR_expected 0.0228
_pd_proc_ls_prof_wR_factor 0.0223
_pd_proc_number_of_points 3296
_pd_spec_mounting ' ?'
_refine_ls_goodness_of_fit_all 1.01
_refine_ls_matrix_type full
_refine_ls_number_parameters 88
_refine_ls_number_restraints 12
_refine_ls_R_Fsqd_factor 0.05931
_refine_ls_shift/su_max 3.43
_refine_ls_shift/su_mean 0.93
_reflns_d_resolution_high 1.076
_reflns_d_resolution_low 12.639
_reflns_limit_h_max 17
_reflns_limit_h_min 1
_reflns_limit_k_max 12
_reflns_limit_k_min 0
_reflns_limit_l_max 11
_reflns_limit_l_min 0
_reflns_number_total 815
_cod_data_source_file ja500330a_si_004.cif
_cod_data_source_block MOF-801-D2O_LOADED
_cod_depositor_comments
;
The following automatic conversions were performed:

'_geom_bond_publ_flag' value 'N' changed to 'n' according to
/usr/data/users/saulius/crontab/automatic-downloads/current/ACS/lib/dictionaries/cif_core.dic
dictionary named 'cif_core.dic' version 2.4.2 from 2011-04-26 (164
times).

'_geom_angle_publ_flag' value 'N' changed to 'n' according
to
/usr/data/users/saulius/crontab/automatic-downloads/current/ACS/lib/dictionaries/cif_core.dic
dictionary named 'cif_core.dic' version 2.4.2 from 2011-04-26 (277
times).

Automatic conversion script
Id: cif_fix_values 2281 2013-09-26 08:29:07Z andrius 
;
_cod_original_cell_volume 5710.0(4)
_cod_original_sg_symbol_H-M Pn-3
_cod_database_code 4121462
_gsas_exptl_extinct_corr_t_min 1.00000
_gsas_exptl_extinct_corr_t_max 1.00000

loop_
_symmetry_equiv_pos_site_id
_symmetry_equiv_pos_as_xyz
1 +x,+y,+z
2 +z,+x,+y
3 +y,+z,+x
4 +x+1/2,+y+1/2,-z
5 -z,+x+1/2,+y+1/2
6 +y+1/2,-z,+x+1/2
7 -z+1/2,+x,-y+1/2
8 -y+1/2,-z+1/2,+x
9 +y,-z+1/2,-x+1/2
10 -x+1/2,+y,-z+1/2
11 -z+1/2,-x+1/2,+y
12 +x,-y+1/2,-z+1/2
-1 -x,-y,-z
-2 -z,-x,-y
-3 -y,-z,-x
-4 -x+1/2,-y+1/2,+z
-5 +z,-x+1/2,-y+1/2
-6 -y+1/2,+z,-x+1/2
-7 +z+1/2,-x,+y+1/2
-8 +y+1/2,+z+1/2,-x
-9 -y,+z+1/2,+x+1/2
-10 +x+1/2,-y,+z+1/2
-11 +z+1/2,+x+1/2,-y
-12 -x,+y+1/2,+z+1/2

loop_
_atom_site_type_symbol
_atom_site_label
_atom_site_fract_x
_atom_site_fract_y
_atom_site_fract_z
_atom_site_occupancy
_atom_site_thermal_displace_type
_atom_site_U_iso_or_equiv
_atom_site_symmetry_multiplicity
Zr Zr1 0.3608(5) 0.5112(12) 0.0088(9) 1.0 Uiso 0.0022(26) 24
O O1 0.4499(20) 0.5561(29) 0.0662(18) 0.5 Uiso 0.0049(18) 24
O O2 0.3095(11) 0.6244(10) 0.0297(10) 1.0 Uiso 0.0049(18) 24
O O6a 0.4260(31) 0.4260(31) 0.0740(31) 0.5 Uiso 0.0049(18) 8
O O3 0.2919(11) 0.4061(12) 0.0072(12) 1.0 Uiso 0.0049(18) 24
C C1 0.3368(10) 0.6842(11) 0.0225(7) 1.0 Uiso 0.0094(18) 24
C C2 0.3065(10) 0.3423(10) 0.0013(10) 1.0 Uiso 0.0072(18) 24
C C3 0.2428(12) 0.2869(11) 0.0027(14) 1.0 Uiso 0.0248(18) 24
H H3 0.1902(21) 0.3043(23) -0.002(4) 1.0 Uiso 0.038(6) 24
O O4 0.4071(13) 0.7056(11) 0.0209(12) 1.0 Uiso 0.0067(18) 24
O O5 0.3729(12) 0.3140(10) -0.0037(12) 1.0 Uiso 0.0067(18) 24
C C4 0.2884(11) 0.7541(14) 0.0264(9) 1.0 Uiso 0.0213(18) 24
H H2 0.3160(24) 0.7948(27) 0.0241(15) 1.0 Uiso 0.047(6) 24
O O1a 0.4362(20) 0.5771(26) 0.0904(18) 0.5 Uiso 0.0065(18) 24
O Ow4 0.340(5) 0.340(5) 0.160(5) 0.221(19) Uiso 0.0145 8
O Ow2 0.361(4) 0.667(4) 0.1964(32) 0.221(19) Uiso 0.0145 24
O Ow5 0.178(11) 0.322(11) 0.178(11) 0.110(10) Uiso 0.0145 8
O O6 0.4382(32) 0.4382(32) 0.0618(32) 0.5 Uiso 0.0061(18) 8
D D6a 0.393(6) 0.393(6) 0.107(6) 0.39(5) Uiso 0.044(6) 8
H H6a 0.393(6) 0.393(6) 0.107(6) 0.11(5) Uiso 0.044(6) 8
D D1a 0.4111(23) 0.6084(30) 0.1239(21) 0.5 Uiso 0.044(6) 24
O Ow3 0.25 0.25 0.25 0.35(17) Uiso 0.03897 2
D Dw3 0.260(24) 0.28(5) 0.20(4) 0.051(14) Uiso 0.03756 24
O OW1 0.75 0.75 0.25 0.33(4) Uiso 0.0086 6
D DW1 0.771(15) 0.794(9) 0.219(9) 0.083(10) Uiso 0.0096 24
D Dw11 0.723(17) 0.780(9) 0.292(9) 0.083(10) Uiso 0.0096 24
D Dw2 0.310(5) 0.673(11) 0.218(7) 0.083(10) Uiso 0.0096 24
D Dw22 0.395(6) 0.646(9) 0.238(6) 0.083(10) Uiso 0.0096 24

loop_
_atom_type_symbol
_atom_type_number_in_cell
_atom_type_scat_length_neutron
_atom_type_scat_source
Zr 24.0 0.7160 International_Tables_Vol_C
O 138.657 0.5803 International_Tables_Vol_C
C 96.0 0.6646 International_Tables_Vol_C
H 48.907 -0.3739 International_Tables_Vol_C
D 24.305 0.6671 International_Tables_Vol_C

loop_
_geom_angle_atom_site_label_1
_geom_angle_atom_site_label_2
_geom_angle_atom_site_label_3
_geom_angle
_geom_angle_site_symmetry_1
_geom_angle_site_symmetry_3
_geom_angle_publ_flag
O1 Zr1 O1 90.0(18) 1_555 7_555 n
O1 Zr1 O1 60.9(14) 1_555 -9_654 n
O1 Zr1 O2 83.2(14) 1_555 1_555 n
O1 Zr1 O6a 66.7(22) 1_555 1_555 n
O1 Zr1 O3 139.2(18) 1_555 1_555 n
O1 Zr1 O4 143.8(18) 1_555 -9_665 n
O1 Zr1 O5 81.0(12) 1_555 9_555 n
O1 Zr1 O1a 15.0(11) 1_555 1_555 n
O1 Zr1 O1a 106.1(14) 1_555 7_555 n
O1 Zr1 O1a 69.9(18) 1_555 -9_665 n
O1 Zr1 O6 60.9(14) 1_555 1_555 n
O1 Zr1 O1 60.8(13) 7_555 -9_654 n
O1 Zr1 O2 146.0(20) 7_555 1_555 n
O1 Zr1 O6a 66.6(23) 7_555 1_555 n
O1 Zr1 O3 84.0(13) 7_555 1_555 n
O1 Zr1 O4 85.3(15) 7_555 -9_665 n
O1 Zr1 O5 136.3(20) 7_555 9_555 n
O1 Zr1 O1a 105.0(16) 7_555 1_555 n
O1 Zr1 O1a 16.2(12) 7_555 7_555 n
O1 Zr1 O1a 72.2(20) 7_555 -9_665 n
O1 Zr1 O6 60.8(14) 7_555 1_555 n
O1 Zr1 O2 87.2(16) -9_564 1_555 n
O1 Zr1 O6a 102.4(25) -9_564 1_555 n
O1 Zr1 O3 141.7(12) -9_555 1_555 n
O1 Zr1 O4 85.9(12) -9_665 -9_665 n
O1 Zr1 O5 139.8(12) -9_665 9_555 n
O1 Zr1 O1a 70.2(13) -9_665 1_555 n
O1 Zr1 O1a 69.7(18) -9_665 7_555 n
O1 Zr1 O1a 16.2(16) -9_665 -9_665 n
O1 Zr1 O6 93.0(20) -9_665 1_555 n
O2 Zr1 O6a 137.3(7) 1_555 1_555 n
O2 Zr1 O3 121.9(8) 1_555 1_555 n
O2 Zr1 O4 81.1(9) 1_555 -9_665 n
O2 Zr1 O5 75.4(7) 1_555 9_555 n
O2 Zr1 O1a 71.0(11) 1_555 1_555 n
O2 Zr1 O1a 144.9(16) 1_555 7_555 n
O2 Zr1 O1a 74.2(12) 1_555 -9_665 n
O2 Zr1 O6 138.0(6) 1_555 1_555 n
O6a Zr1 O3 74.0(18) 1_555 1_555 n
O6a Zr1 O4 140.4(9) 1_555 -9_665 n
O6a Zr1 O5 70.6(16) 1_555 9_555 n
O6a Zr1 O1a 73.4(13) 1_555 1_555 n
O6a Zr1 O1a 75.2(13) 1_555 7_555 n
O6a Zr1 O1a 118.5(21) 1_555 -9_665 n
O6a Zr1 O6 9(4) 1_555 1_555 n
O3 Zr1 O4 76.0(7) 1_555 -9_665 n
O3 Zr1 O5 76.1(11) 1_555 9_555 n
O3 Zr1 O1a 139.0(14) 1_555 1_555 n
O3 Zr1 O1a 72.7(13) 1_555 7_555 n
O3 Zr1 O1a 143.2(11) 1_555 -9_665 n
O3 Zr1 O6 81.3(23) 1_555 1_555 n
O4 Zr1 O5 125.4(9) -9_665 9_555 n
O4 Zr1 O1a 143.6(15) -9_665 1_555 n
O4 Zr1 O1a 71.6(13) -9_665 7_555 n
O4 Zr1 O1a 74.5(12) -9_665 -9_665 n
O4 Zr1 O6 140.9(8) -9_665 1_555 n
O5 Zr1 O1a 70.0(13) 9_555 1_555 n
O5 Zr1 O1a 138.7(15) 9_555 7_555 n
O5 Zr1 O1a 139.9(12) 9_555 -9_665 n
O5 Zr1 O6 77.8(22) 9_555 1_555 n
O1a Zr1 O1a 121.1(18) 1_555 7_555 n
O1a Zr1 O1a 75.7(13) 1_555 -9_665 n
O1a Zr1 O6 69.6(15) 1_555 1_555 n
O1a Zr1 O1a 77.5(12) 7_555 -9_665 n
O1a Zr1 O6 71.4(16) 7_555 1_555 n
O1a Zr1 O6 109.2(29) -9_665 1_555 n
Zr1 O1 Zr1 120.5(30) 1_555 9_555 n
Zr1 O1 Zr1 115.9(17) 1_555 -7_555 n
Zr1 O1 O1a 106(7) 1_555 1_555 n
Zr1 O1 D1a 102.8(20) 1_555 1_555 n
Zr1 O1 Zr1 115.7(20) 9_555 -7_555 n
Zr1 O1 O1a 96(5) 9_555 1_555 n
Zr1 O1 D1a 99.0(20) 9_555 1_555 n
Zr1 O1 O1a 96(9) -7_665 1_555 n
Zr1 O1 D1a 96.4(34) -7_665 1_555 n
O1a O1 D1a 4(5) 1_555 1_555 n
Zr1 O2 C1 128.7(18) 1_555 1_555 n
Zr1 O6a Zr1 105.6(25) 1_555 7_555 n
Zr1 O6a Zr1 105.6(25) 1_555 9_555 n
Zr1 O6a O6 66.9(22) 1_555 1_555 n
Zr1 O6a D6a 113.1(22) 1_555 1_555 n
Zr1 O6a H6a 113.1(22) 1_555 1_555 n
Zr1 O6a Zr1 105.6(25) 7_555 9_555 n
Zr1 O6a O6 66.9(22) 7_555 1_555 n
Zr1 O6a D6a 113.1(22) 7_555 1_555 n
Zr1 O6a H6a 113.1(22) 7_555 1_555 n
Zr1 O6a O6 66.9(22) 9_555 1_555 n
Zr1 O6a D6a 113.1(22) 9_555 1_555 n
Zr1 O6a H6a 113.1(22) 9_555 1_555 n
O6 O6a D6a 180.0 1_555 1_555 n
O6 O6a H6a 180.0 1_555 1_555 n
D6a O6a H6a 0.0 1_555 1_555 n
Zr1 O3 C2 133.7(16) 1_555 1_555 n
O2 C1 O4 131.4(18) 1_555 1_555 n
O2 C1 C4 120.2(20) 1_555 1_555 n
O4 C1 C4 107.8(19) 1_555 1_555 n
O3 C2 C3 117.9(19) 1_555 1_555 n
O3 C2 O5 126.2(18) 1_555 1_555 n
C3 C2 O5 115.9(16) 1_555 1_555 n
C2 C3 C3 119.9(25) 1_555 -4_555 n
C2 C3 H3 120.4(31) 1_555 1_555 n
C3 C3 H3 119.4(31) -4_654 1_555 n
Zr1 O4 C1 129.9(15) -7_654 1_555 n
Zr1 O5 C2 135.4(14) 7_555 1_555 n
C1 C4 C4 118.5(28) 1_555 -4_675 n
C1 C4 H2 111.1(31) 1_555 1_555 n
C4 C4 H2 130(4) -4_675 1_555 n
Zr1 O1a Zr1 104.4(20) 1_555 9_555 n
Zr1 O1a Zr1 101.1(14) 1_555 -7_555 n
Zr1 O1a O1 59(6) 1_555 1_555 n
Zr1 O1a D1a 115(4) 1_555 1_555 n
Zr1 O1a Zr1 104.1(16) 9_555 -7_555 n
Zr1 O1a O1 68(5) 9_555 1_555 n
Zr1 O1a D1a 117(4) 9_555 1_555 n
Zr1 O1a O1 68(8) -7_654 1_555 n
Zr1 O1a D1a 113(4) -7_665 1_555 n
O1 O1a D1a 174(9) 1_555 1_555 n
D6a Ow4 H6a 0.0 1_555 1_555 n
DW1 Ow2 Dw2 29(10) -8_566 1_555 n
DW1 Ow2 Dw22 112(13) -8_566 1_555 n
Dw2 Ow2 Dw22 106.5(20) 1_555 1_555 n
Zr1 O6 Zr1 114.6(20) 1_555 7_555 n
Zr1 O6 Zr1 114.6(20) 1_555 9_555 n
Zr1 O6 O6a 103.7(27) 1_555 1_555 n
Zr1 O6 D6a 103.7(27) 1_555 1_555 n
Zr1 O6 H6a 103.7(27) 1_555 1_555 n
Zr1 O6 Zr1 114.6(20) 7_555 9_555 n
Zr1 O6 O6a 103.7(27) 7_555 1_555 n
Zr1 O6 D6a 103.7(27) 7_555 1_555 n
Zr1 O6 H6a 103.7(27) 7_555 1_555 n
Zr1 O6 O6a 103.7(27) 9_555 1_555 n
Zr1 O6 D6a 103.7(27) 9_555 1_555 n
Zr1 O6 H6a 103.7(27) 9_555 1_555 n
O6a O6 D6a 0.0 1_555 1_555 n
O6a O6 H6a 0.0 1_555 1_555 n
D6a O6 H6a 0.0 1_555 1_555 n
O6a D6a Ow4 180.0 1_555 1_555 n
O6a D6a O6 0.0 1_555 1_555 n
O6a D6a H6a 180.00000(10) 1_555 1_555 n
Ow4 D6a O6 180.0 1_555 1_555 n
Ow4 D6a H6a 0.0 1_555 1_555 n
O6 D6a H6a 180.0 1_555 1_555 n
O6a H6a Ow4 180.0 1_555 1_555 n
O6a H6a O6 0.0 1_555 1_555 n
O6a H6a D6a 0.0 1_555 1_555 n
Ow4 H6a O6 180.0 1_555 1_555 n
Ow4 H6a D6a 180.00000(10) 1_555 1_555 n
O6 H6a D6a 0.0 1_555 1_555 n
O1 D1a O1a 2(4) 1_555 1_555 n
Dw3 Ow3 Dw3 120(10) 1_555 2_555 n
Dw3 Ow3 Dw3 120(10) 1_555 3_555 n
Dw3 Ow3 Dw3 46(46) 1_555 7_555 n
Dw3 Ow3 Dw3 79(48) 1_555 8_555 n
Dw3 Ow3 Dw3 46(46) 1_555 9_555 n
Dw3 Ow3 Dw3 110(130) 1_555 10_555 n
Dw3 Ow3 Dw3 113(50) 1_555 11_555 n
Dw3 Ow3 Dw3 159(48) 1_555 12_555 n
Dw3 Ow3 Dw3 70(120) 1_555 -4_665 n
Dw3 Ow3 Dw3 79(48) 1_555 -5_566 n
Dw3 Ow3 Dw3 113(50) 1_555 -6_656 n
Dw3 Ow3 Dw3 120(10) 2_555 3_555 n
Dw3 Ow3 Dw3 159(48) 2_555 7_555 n
Dw3 Ow3 Dw3 46(46) 2_555 8_555 n
Dw3 Ow3 Dw3 113(50) 2_555 9_555 n
Dw3 Ow3 Dw3 46(46) 2_555 10_555 n
Dw3 Ow3 Dw3 110(130) 2_555 11_555 n
Dw3 Ow3 Dw3 79(48) 2_555 12_555 n
Dw3 Ow3 Dw3 113(50) 2_555 -4_665 n
Dw3 Ow3 Dw3 70(120) 2_555 -5_566 n
Dw3 Ow3 Dw3 79(48) 2_555 -6_656 n
Dw3 Ow3 Dw3 79(48) 3_555 7_555 n
Dw3 Ow3 Dw3 159(48) 3_555 8_555 n
Dw3 Ow3 Dw3 110(130) 3_555 9_555 n
Dw3 Ow3 Dw3 113(50) 3_555 10_555 n
Dw3 Ow3 Dw3 46(46) 3_555 11_555 n
Dw3 Ow3 Dw3 46(46) 3_555 12_555 n
Dw3 Ow3 Dw3 79(48) 3_555 -4_665 n
Dw3 Ow3 Dw3 113(50) 3_555 -5_566 n
Dw3 Ow3 Dw3 70(120) 3_555 -6_656 n
Dw3 Ow3 Dw3 113(50) 7_555 8_555 n
Dw3 Ow3 Dw3 46(46) 7_555 9_555 n
Dw3 Ow3 Dw3 120(10) 7_555 10_555 n
Dw3 Ow3 Dw3 70(120) 7_555 11_555 n
Dw3 Ow3 Dw3 113(50) 7_555 12_555 n
Dw3 Ow3 Dw3 79(48) 7_555 -4_665 n
Dw3 Ow3 Dw3 110(130) 7_555 -5_566 n
Dw3 Ow3 Dw3 120(10) 7_555 -6_656 n
Dw3 Ow3 Dw3 70(120) 8_555 9_555 n
Dw3 Ow3 Dw3 46(46) 8_555 10_555 n
Dw3 Ow3 Dw3 120(10) 8_555 11_555 n
Dw3 Ow3 Dw3 113(50) 8_555 12_555 n
Dw3 Ow3 Dw3 120(10) 8_555 -4_665 n
Dw3 Ow3 Dw3 79(48) 8_555 -5_566 n
Dw3 Ow3 Dw3 110(130) 8_555 -6_656 n
Dw3 Ow3 Dw3 79(48) 9_555 10_555 n
Dw3 Ow3 Dw3 79(48) 9_555 11_555 n
Dw3 Ow3 Dw3 120(10) 9_555 12_555 n
Dw3 Ow3 Dw3 113(50) 9_555 -4_665 n
Dw3 Ow3 Dw3 120(10) 9_555 -5_566 n
Dw3 Ow3 Dw3 159(48) 9_555 -6_656 n
Dw3 Ow3 Dw3 79(48) 10_555 11_555 n
Dw3 Ow3 Dw3 70(120) 10_555 12_555 n
Dw3 Ow3 Dw3 159(48) 10_555 -4_665 n
Dw3 Ow3 Dw3 113(50) 10_555 -5_566 n
Dw3 Ow3 Dw3 120(10) 10_555 -6_656 n
Dw3 Ow3 Dw3 46(46) 11_555 12_555 n
Dw3 Ow3 Dw3 120(10) 11_555 -4_665 n
Dw3 Ow3 Dw3 159(48) 11_555 -5_566 n
Dw3 Ow3 Dw3 113(50) 11_555 -6_656 n
Dw3 Ow3 Dw3 110(130) 12_555 -4_665 n
Dw3 Ow3 Dw3 120(10) 12_555 -5_566 n
Dw3 Ow3 Dw3 79(48) 12_555 -6_656 n
Dw3 Ow3 Dw3 46(46) -4_665 -5_566 n
Dw3 Ow3 Dw3 46(46) -4_665 -6_656 n
Dw3 Ow3 Dw3 46(46) -5_566 -6_656 n
Ow3 Dw3 Dw3 67(23) 1_555 7_555 n
Ow3 Dw3 Dw3 51(24) 1_555 8_555 n
Ow3 Dw3 Dw3 67(23) 1_555 9_555 n
Ow3 Dw3 Dw3 55(62) 1_555 -4_665 n
Ow3 Dw3 Dw3 51(24) 1_555 -5_566 n
Dw3 Dw3 Dw3 110(120) 7_555 8_555 n
Dw3 Dw3 Dw3 60.0000(4) 7_555 9_555 n
Dw3 Dw3 Dw3 80(140) 7_555 -4_665 n
Dw3 Dw3 Dw3 108(55) 7_555 -5_566 n
Dw3 Dw3 Dw3 60(160) 8_555 9_555 n
Dw3 Dw3 Dw3 92(62) 8_555 -4_665 n
Dw3 Dw3 Dw3 60.0 8_555 -5_566 n
Dw3 Dw3 Dw3 119(97) 9_555 -4_665 n
Dw3 Dw3 Dw3 113(90) 9_555 -5_566 n
Dw3 Dw3 Dw3 38(51) -4_665 -5_566 n
DW1 OW1 DW1 81(25) 1_555 10_655 n
DW1 OW1 DW1 137(33) 1_555 12_565 n
DW1 OW1 DW1 115(21) 1_555 -4_775 n
DW1 OW1 Dw11 99.3(34) 1_555 1_555 n
DW1 OW1 Dw11 18(23) 1_555 10_655 n
DW1 OW1 Dw11 100(7) 1_555 12_565 n
DW1 OW1 Dw11 127(11) 1_555 -4_775 n
DW1 OW1 DW1 115(21) 10_655 12_565 n
DW1 OW1 DW1 137(33) 10_655 -4_775 n
DW1 OW1 Dw11 18(23) 10_655 1_555 n
DW1 OW1 Dw11 99.3(34) 10_655 10_655 n
DW1 OW1 Dw11 127(11) 10_655 12_565 n
DW1 OW1 Dw11 100(7) 10_655 -4_775 n
DW1 OW1 DW1 81(25) 12_565 -4_775 n
DW1 OW1 Dw11 100(7) 12_565 1_555 n
DW1 OW1 Dw11 127(11) 12_565 10_655 n
DW1 OW1 Dw11 99.3(34) 12_565 12_565 n
DW1 OW1 Dw11 18(23) 12_565 -4_775 n
DW1 OW1 Dw11 127(11) -4_775 1_555 n
DW1 OW1 Dw11 100(7) -4_775 10_655 n
DW1 OW1 Dw11 18(23) -4_775 12_565 n
DW1 OW1 Dw11 99.3(34) -4_775 -4_775 n
Dw11 OW1 Dw11 117(22) 1_555 10_655 n
Dw11 OW1 Dw11 124(36) 1_555 12_565 n
Dw11 OW1 Dw11 89(28) 1_555 -4_775 n
Dw11 OW1 Dw11 89(28) 10_655 12_565 n
Dw11 OW1 Dw11 124(36) 10_655 -4_775 n
Dw11 OW1 Dw11 117(22) 12_565 -4_775 n
Ow2 DW1 OW1 178(17) 5_654 1_555 n
Ow2 DW1 DW1 132(9) 5_654 10_655 n
Ow2 DW1 Dw11 97(9) 5_654 10_655 n
Ow2 DW1 Dw2 34(7) 5_654 5_654 n
OW1 DW1 DW1 49(12) 1_555 10_655 n
OW1 DW1 Dw11 81(12) 1_555 10_655 n
OW1 DW1 Dw2 144(18) 1_555 5_654 n
DW1 DW1 Dw11 130(9) 10_655 10_655 n
DW1 DW1 Dw2 152(37) 10_655 5_654 n
Dw11 DW1 Dw2 69(26) 10_655 5_654 n
OW1 Dw11 DW1 81(12) 1_555 10_655 n
OW1 Dw11 Dw11 46(14) 1_555 -4_775 n
OW1 Dw11 Dw2 157(42) 1_555 -11_666 n
DW1 Dw11 Dw11 110(76) 10_655 -4_775 n
DW1 Dw11 Dw2 89(39) 10_655 -11_666 n
Dw11 Dw11 Dw2 122(31) -4_775 -11_666 n
Ow2 Dw2 DW1 117(17) 1_555 -8_566 n
Ow2 Dw2 Dw11 134(30) 1_555 6_464 n
DW1 Dw2 Dw11 22(28) -8_566 6_464 n

loop_
_geom_bond_atom_site_label_1
_geom_bond_atom_site_label_2
_geom_bond_distance
_geom_bond_site_symmetry_2
_geom_bond_publ_flag
Zr1 Zr1 3.576(28) 7_555 n
Zr1 Zr1 3.576(28) 9_555 n
Zr1 Zr1 3.496(27) -7_564 n
Zr1 Zr1 3.496(27) -9_654 n
Zr1 O1 2.06(5) 1_555 n
Zr1 O1 2.06(4) 7_555 n
Zr1 O1 2.07(5) -9_654 n
Zr1 O2 2.253(23) 1_555 n
Zr1 O6a 2.24(4) 1_555 n
Zr1 O3 2.247(26) 1_555 n
Zr1 O4 2.178(27) -9_654 n
Zr1 O5 2.280(23) 9_555 n
Zr1 O1a 2.31(4) 1_555 n
Zr1 O1a 2.22(4) 7_555 n
Zr1 O1a 2.22(5) -9_654 n
Zr1 O6 2.125(33) 1_555 n
Zr1 D1a 2.77(5) 7_555 n
Zr1 D1a 2.72(5) -9_654 n
O1 Zr1 2.06(5) 1_555 n
O1 Zr1 2.06(4) 9_555 n
O1 Zr1 2.07(5) -7_564 n
O1 O1 2.09(5) -7_564 n
O1 O1 2.09(5) -9_654 n
O1 O1a 0.62(5) 1_555 n
O1 O6 2.12(6) 1_555 n
O1 D1a 1.55(5) 1_555 n
O2 Zr1 2.253(23) 1_555 n
O2 C1 1.182(22) 1_555 n
O6a Zr1 2.24(4) 1_555 n
O6a Zr1 2.24(4) 7_555 n
O6a Zr1 2.24(4) 9_555 n
O6a O6 0.38(15) 1_555 n
O6a D6a 1.01(16) 1_555 n
O6a H6a 1.03(16) 1_555 n
O3 Zr1 2.247(26) 1_555 n
O3 C2 1.175(23) 1_555 n
C1 O2 1.182(22) 1_555 n
C1 O4 1.314(25) 1_555 n
C1 C4 1.521(26) 1_555 n
C1 H2 2.01(5) 1_555 n
C2 O3 1.175(23) 1_555 n
C2 C3 1.509(24) 1_555 n
C2 O5 1.294(24) 1_555 n
C3 C2 1.509(24) 1_555 n
C3 C3 1.34(4) -4_555 n
C3 H3 0.99(5) 1_555 n
C3 H3 2.03(4) -4_555 n
H3 C3 0.99(5) 1_555 n
H3 C3 2.03(4) -4_555 n
O4 Zr1 2.178(27) -7_564 n
O4 C1 1.314(25) 1_555 n
O5 Zr1 2.280(23) 7_555 n
O5 C2 1.294(24) 1_555 n
C4 C1 1.521(26) 1_555 n
C4 C4 1.38(4) -4_565 n
C4 H2 0.88(6) 1_555 n
C4 H2 2.06(5) -4_565 n
H2 C1 2.01(5) 1_555 n
H2 C4 0.88(6) 1_555 n
H2 C4 2.06(5) -4_565 n
O1a Zr1 2.31(4) 1_555 n
O1a Zr1 2.22(4) 9_555 n
O1a Zr1 2.22(5) -7_564 n
O1a O1 0.62(5) 1_555 n
O1a D1a 0.93(4) 1_555 n
Ow4 D6a 1.65(24) 1_555 n
Ow4 H6a 1.63(24) 1_555 n
Ow4 Dw3 1.95(31) 1_555 n
Ow4 Dw3 1.95(31) 7_555 n
Ow4 Dw3 1.95(31) 9_555 n
Ow2 D1a 1.89(8) 1_555 n
Ow2 DW1 1.61(8) -8_456 n
Ow2 Dw11 1.69(12) 6_464 n
Ow2 Dw2 1.005(16) 1_555 n
Ow2 Dw22 1.031(20) 1_555 n
Ow5 Dw3 1.7(6) 1_555 n
Ow5 Dw3 1.7(6) 8_555 n
Ow5 Dw3 1.7(6) -5_555 n
O6 Zr1 2.125(33) 1_555 n
O6 Zr1 2.125(33) 7_555 n
O6 Zr1 2.125(33) 9_555 n
O6 O1 2.12(6) 1_555 n
O6 O1 2.12(6) 7_555 n
O6 O1 2.12(6) 9_555 n
O6 O6a 0.38(15) 1_555 n
O6 D6a 1.38(20) 1_555 n
O6 H6a 1.40(20) 1_555 n
D6a O6a 1.01(16) 1_555 n
D6a Ow4 1.65(24) 1_555 n
D6a O6 1.38(20) 1_555 n
D6a H6a 0.02082 1_555 n
H6a O6a 1.03(16) 1_555 n
H6a Ow4 1.63(24) 1_555 n
H6a O6 1.40(20) 1_555 n
H6a D6a 0.02082 1_555 n
D1a Zr1 2.77(5) 9_555 n
D1a Zr1 2.72(5) -7_564 n
D1a O1 1.55(5) 1_555 n
D1a O1a 0.93(4) 1_555 n
D1a Ow2 1.89(8) 1_555 n
Ow3 Dw3 1.01(13) 1_555 n
Ow3 Dw3 1.01(13) 2_555 n
Ow3 Dw3 1.01(13) 3_555 n
Ow3 Dw3 1.01(13) 7_555 n
Ow3 Dw3 1.01(13) 8_555 n
Ow3 Dw3 1.01(13) 9_555 n
Ow3 Dw3 1.01(13) 10_555 n
Ow3 Dw3 1.01(13) 11_555 n
Ow3 Dw3 1.01(13) 12_555 n
Ow3 Dw3 1.01(13) -4_555 n
Ow3 Dw3 1.01(13) -5_555 n
Ow3 Dw3 1.01(13) -6_555 n
Dw3 Ow4 1.95(31) 1_555 n
Dw3 Ow5 1.7(6) 1_555 n
Dw3 Ow3 1.01(13) 1_555 n
Dw3 Dw3 1.75(13) 2_555 n
Dw3 Dw3 1.75(13) 3_555 n
Dw3 Dw3 0.8(8) 7_555 n
Dw3 Dw3 1.3(8) 8_555 n
Dw3 Dw3 0.8(8) 9_555 n
Dw3 Dw3 1.7(15) 10_555 n
Dw3 Dw3 1.69(30) 11_555 n
Dw3 Dw3 1.2(17) -4_555 n
Dw3 Dw3 1.3(8) -5_555 n
Dw3 Dw3 1.69(30) -6_555 n
OW1 DW1 1.043(25) 1_555 n
OW1 DW1 1.043(25) 10_655 n
OW1 DW1 1.043(25) 12_565 n
OW1 DW1 1.043(25) -4_665 n
OW1 Dw11 1.043(31) 1_555 n
OW1 Dw11 1.043(31) 10_655 n
OW1 Dw11 1.043(31) 12_565 n
OW1 Dw11 1.043(31) -4_665 n
OW1 Dw2 1.83(14) 5_654 n
OW1 Dw2 1.83(14) -2_666 n
OW1 Dw2 1.83(14) -7_564 n
OW1 Dw2 1.83(14) -11_556 n
DW1 Ow2 1.61(8) 5_654 n
DW1 OW1 1.043(25) 1_555 n
DW1 DW1 1.36(33) 10_655 n
DW1 DW1 1.94(26) 12_565 n
DW1 DW1 1.76(19) -4_665 n
DW1 Dw11 1.590(15) 1_555 n
DW1 Dw11 0.3(4) 10_655 n
DW1 Dw11 1.60(10) 12_565 n
DW1 Dw11 1.87(10) -4_665 n
DW1 Dw2 0.89(16) 5_654 n
Dw11 Ow2 1.69(12) -11_556 n
Dw11 OW1 1.043(31) 1_555 n
Dw11 DW1 1.590(15) 1_555 n
Dw11 DW1 0.3(4) 10_655 n
Dw11 DW1 1.60(10) 12_565 n
Dw11 DW1 1.87(10) -4_665 n
Dw11 Dw11 1.78(23) 10_655 n
Dw11 Dw11 1.84(26) 12_565 n
Dw11 Dw11 1.5(4) -4_665 n
Dw11 Dw2 0.83(17) -11_556 n
Dw2 Ow2 1.005(16) 1_555 n
Dw2 OW1 1.83(14) 6_464 n
Dw2 DW1 0.89(16) -8_456 n
Dw2 Dw11 0.83(17) 6_464 n
Dw2 Dw22 1.631(30) 1_555 n
Dw22 Ow2 1.031(20) 1_555 n
Dw22 Dw2 1.631(30) 1_555 n
